data_4129225
loop_
_publ_author_name
'Reger, Daniel L.'
'Gardinier, James R.'
'Gemmill, William R.'
'Smith, Mark D.'
'Shahin, Ahmed M.'
'Long, Gary J.'
'Rebbouh, Leila'
'Grandjean, Fernande'

_publ_section_title
;
 Formation of third generation poly(pyrazolyl)borate ligands from alkyne
 coupling reactions of Fe[(p-IC6H4)B(3-Rpz)3]2 (R = H, Me; pz =
 pyrazolyl): pathways toward controlling an iron(II) electronic spin-state
 crossover.
;
_journal_issue 7
_journal_name_full 'Journal of the American Chemical Society'
_journal_page_first 2303
_journal_page_last 2316
_journal_paper_doi 10.1021/ja044900h
_journal_volume 127
_journal_year 2005
_chemical_formula_moiety 'C52 H48 B2 Fe N12'
_chemical_formula_sum 'C52 H48 B2 Fe N12'
_chemical_formula_weight 918.49
_space_group_IT_number 15
_space_group_name_Hall '-C 2yc'
_space_group_name_H-M_alt 'C 1 2/c 1'
_symmetry_cell_setting monoclinic
_symmetry_space_group_name_Hall '-C 2yc'
_symmetry_space_group_name_H-M 'C 1 2/c 1'
_atom_sites_solution_hydrogens geom
_atom_sites_solution_primary direct
_atom_sites_solution_secondary difmap
_audit_creation_method SHELXL-97
_cell_angle_alpha 90.00
_cell_angle_beta 120.6730(10)
_cell_angle_gamma 90.00
_cell_formula_units_Z 4
_cell_length_a 25.9570(12)
_cell_length_b 10.0679(5)
_cell_length_c 21.0622(10)
_cell_measurement_reflns_used 6527
_cell_measurement_temperature 294(1)
_cell_measurement_theta_max 26.056
_cell_measurement_theta_min 2.219
_cell_volume 4734.2(4)
_computing_cell_refinement 'SAINT+ NT V6.22 (Bruker, 2001)'
_computing_data_collection 'SMART NT V5.625 (Bruker, 1998)'
_computing_data_reduction 'SAINT+ NT V6.22'
_computing_molecular_graphics 'SHELXTL V6.1 (Sheldrick, 2000)'
_computing_publication_material 'SHELXTL V6.1'
_computing_structure_refinement 'SHELXL-97 (Sheldrick, 1997)'
_computing_structure_solution 'SHELXS-97 (Sheldrick, 1990)'
_diffrn_ambient_temperature 294(1)
_diffrn_measured_fraction_theta_full 1.000
_diffrn_measured_fraction_theta_max 1.000
_diffrn_measurement_device_type 'Bruker SMART APEX CCD diffractometer'
_diffrn_measurement_method 'omega scans'
_diffrn_radiation_monochromator graphite
_diffrn_radiation_source 'fine-focus sealed tube'
_diffrn_radiation_type MoK\a
_diffrn_radiation_wavelength 0.71073
_diffrn_reflns_av_R_equivalents 0.0468
_diffrn_reflns_av_sigmaI/netI 0.0459
_diffrn_reflns_limit_h_max 26
_diffrn_reflns_limit_h_min -30
_diffrn_reflns_limit_k_max 11
_diffrn_reflns_limit_k_min -11
_diffrn_reflns_limit_l_max 25
_diffrn_reflns_limit_l_min -25
_diffrn_reflns_number 17665
_diffrn_reflns_theta_full 25.03
_diffrn_reflns_theta_max 25.03
_diffrn_reflns_theta_min 1.82
_diffrn_standards_decay_% none
_exptl_absorpt_coefficient_mu 0.369
_exptl_absorpt_correction_type none
_exptl_crystal_colour colorless
_exptl_crystal_density_diffrn 1.289
_exptl_crystal_density_method 'not measured'
_exptl_crystal_description block
_exptl_crystal_F_000 1920
_exptl_crystal_size_max 0.28
_exptl_crystal_size_mid 0.20
_exptl_crystal_size_min 0.10
_refine_diff_density_max 0.353
_refine_diff_density_min -0.187
_refine_diff_density_rms 0.045
_refine_ls_extinction_method none
_refine_ls_goodness_of_fit_ref 0.972
_refine_ls_hydrogen_treatment constr
_refine_ls_matrix_type full
_refine_ls_number_parameters 306
_refine_ls_number_reflns 4185
_refine_ls_number_restraints 0
_refine_ls_restrained_S_all 0.972
_refine_ls_R_factor_all 0.0617
_refine_ls_R_factor_gt 0.0443
_refine_ls_shift/su_max 0.000
_refine_ls_shift/su_mean 0.000
_refine_ls_structure_factor_coef Fsqd
_refine_ls_weighting_details 'calc w=1/[\s^2^(Fo^2^)+(0.0541P)^2^+0.0000P] where P=(Fo^2^+2Fc^2^)/3'
_refine_ls_weighting_scheme calc
_refine_ls_wR_factor_gt 0.1009
_refine_ls_wR_factor_ref 0.1064
_reflns_number_gt 3004
_reflns_number_total 4185
_reflns_threshold_expression >2sigma(I)
_cod_data_source_file ja044900hsi20040819_021033.cif
_cod_data_source_block jg141am
_cod_depositor_comments
;
The following automatic conversions were performed:

data item '_symmetry_cell_setting' value 'Monoclinic' was changed to
'monoclinic' in accordance with the
/home/saulius/struct/COD-crude-data/automatic-downloads/DataCite-retrospective/ACS/depositions/lib/dictionaries/cif_core.dic
dictionary named 'cif_core.dic' version 2.4.2 last updated on
2011-04-26.

Automatic conversion script
Id: cif_fix_values 6909 2019-04-08 15:41:33Z antanas 
;
_cod_original_sg_symbol_H-M 'C 2/c'
_cod_database_code 4129225

loop_
_symmetry_equiv_pos_as_xyz
'x, y, z'
'-x, y, -z+1/2'
'x+1/2, y+1/2, z'
'-x+1/2, y+1/2, -z+1/2'
'-x, -y, -z'
'x, -y, z-1/2'
'-x+1/2, -y+1/2, -z'
'x+1/2, -y+1/2, z-1/2'

loop_
_atom_site_label
_atom_site_type_symbol
_atom_site_fract_x
_atom_site_fract_y
_atom_site_fract_z
_atom_site_U_iso_or_equiv
_atom_site_adp_type
_atom_site_occupancy
_atom_site_symmetry_multiplicity
_atom_site_calc_flag
_atom_site_refinement_flags
Fe1 Fe 0.5000 0.18960(4) 0.7500 0.03507(16) Uani 1 2 d S
B1 B 0.42656(12) 0.1860(3) 0.57186(13) 0.0440(7) Uani 1 1 d .
C11 C 0.32604(12) 0.2154(3) 0.56893(13) 0.0691(9) Uani 1 1 d .
H11 H 0.3017 0.2246 0.5181 0.083 Uiso 1 1 calc R
C12 C 0.30668(12) 0.2172(3) 0.61786(14) 0.0801(10) Uani 1 1 d .
H12 H 0.2676 0.2279 0.6076 0.096 Uiso 1 1 calc R
C13 C 0.35756(11) 0.1996(3) 0.68621(12) 0.0554(7) Uani 1 1 d .
C14 C 0.36082(13) 0.1886(3) 0.75898(14) 0.0839(10) Uani 1 1 d .
H14A H 0.4019 0.1805 0.7977 0.126 Uiso 1 1 calc R
H14B H 0.3389 0.1116 0.7589 0.126 Uiso 1 1 calc R
H14C H 0.3437 0.2666 0.7671 0.126 Uiso 1 1 calc R
C21 C 0.48130(13) -0.0322(3) 0.56812(14) 0.0778(10) Uani 1 1 d .
H21 H 0.4651 -0.0388 0.5174 0.093 Uiso 1 1 calc R
C22 C 0.52396(13) -0.1127(3) 0.61888(16) 0.0865(11) Uani 1 1 d .
H22 H 0.5420 -0.1846 0.6102 0.104 Uiso 1 1 calc R
C23 C 0.53523(12) -0.0660(3) 0.68662(14) 0.0620(8) Uani 1 1 d .
C24 C 0.57841(14) -0.1197(3) 0.76185(16) 0.0893(11) Uani 1 1 d .
H24A H 0.5936 -0.0481 0.7968 0.134 Uiso 1 1 calc R
H24B H 0.6110 -0.1627 0.7610 0.134 Uiso 1 1 calc R
H24C H 0.5583 -0.1826 0.7760 0.134 Uiso 1 1 calc R
C31 C 0.49594(12) 0.3732(3) 0.56784(13) 0.0761(10) Uani 1 1 d .
H31 H 0.4860 0.3641 0.5189 0.091 Uiso 1 1 calc R
C32 C 0.53710(14) 0.4592(3) 0.61714(15) 0.0929(12) Uani 1 1 d .
H32 H 0.5597 0.5208 0.6088 0.112 Uiso 1 1 calc R
C33 C 0.53828(14) 0.4358(3) 0.68236(13) 0.0736(9) Uani 1 1 d .
C34 C 0.57641(17) 0.5032(3) 0.75538(15) 0.1101(14) Uani 1 1 d .
H34A H 0.5535 0.5712 0.7617 0.165 Uiso 1 1 calc R
H34B H 0.6107 0.5425 0.7567 0.165 Uiso 1 1 calc R
H34C H 0.5895 0.4392 0.7944 0.165 Uiso 1 1 calc R
C41 C 0.38374(10) 0.1836(3) 0.48256(12) 0.0487(6) Uani 1 1 d .
C42 C 0.35575(11) 0.0668(3) 0.44567(12) 0.0588(7) Uani 1 1 d .
H42 H 0.3622 -0.0101 0.4732 0.071 Uiso 1 1 calc R
C43 C 0.31873(11) 0.0603(3) 0.36976(12) 0.0628(8) Uani 1 1 d .
H43 H 0.3012 -0.0201 0.3474 0.075 Uiso 1 1 calc R
C44 C 0.30776(11) 0.1727(3) 0.32702(12) 0.0579(7) Uani 1 1 d .
C45 C 0.33164(11) 0.2921(3) 0.36258(12) 0.0586(7) Uani 1 1 d .
H45 H 0.3230 0.3700 0.3352 0.070 Uiso 1 1 calc R
C46 C 0.36832(11) 0.2963(3) 0.43875(12) 0.0535(7) Uani 1 1 d .
H46 H 0.3832 0.3780 0.4614 0.064 Uiso 1 1 calc R
C47 C 0.27242(12) 0.1657(3) 0.24729(13) 0.0651(8) Uani 1 1 d .
C48 C 0.24417(13) 0.1596(3) 0.18224(14) 0.0662(8) Uani 1 1 d .
C49 C 0.21026(14) 0.1504(3) 0.10297(13) 0.0660(8) Uani 1 1 d .
C50 C 0.15055(16) 0.1827(3) 0.06392(16) 0.1004(12) Uani 1 1 d .
H50 H 0.1319 0.2127 0.0889 0.120 Uiso 1 1 calc R
C51 C 0.1180(2) 0.1713(4) -0.0115(2) 0.1334(19) Uani 1 1 d .
H51 H 0.0776 0.1940 -0.0372 0.160 Uiso 1 1 calc R
C52 C 0.1442(3) 0.1277(5) -0.04836(19) 0.143(2) Uani 1 1 d .
H52 H 0.1221 0.1214 -0.0996 0.172 Uiso 1 1 calc R
C53 C 0.2031(3) 0.0925(5) -0.0113(2) 0.158(2) Uani 1 1 d .
H53 H 0.2209 0.0607 -0.0369 0.189 Uiso 1 1 calc R
C54 C 0.23641(18) 0.1044(4) 0.06517(17) 0.1179(15) Uani 1 1 d .
H54 H 0.2767 0.0809 0.0906 0.142 Uiso 1 1 calc R
N11 N 0.40517(8) 0.18921(18) 0.67862(9) 0.0418(5) Uani 1 1 d .
N12 N 0.38510(8) 0.19857(18) 0.60475(9) 0.0400(5) Uani 1 1 d .
N21 N 0.50062(8) 0.03895(19) 0.67670(9) 0.0469(5) Uani 1 1 d .
N22 N 0.46582(8) 0.0589(2) 0.60189(9) 0.0476(5) Uani 1 1 d .
N31 N 0.49925(10) 0.34093(19) 0.67320(9) 0.0529(6) Uani 1 1 d .
N32 N 0.47187(9) 0.30338(19) 0.60024(9) 0.0498(5) Uani 1 1 d .

loop_
_atom_site_aniso_label
_atom_site_aniso_U_11
_atom_site_aniso_U_22
_atom_site_aniso_U_33
_atom_site_aniso_U_23
_atom_site_aniso_U_13
_atom_site_aniso_U_12
Fe1 0.0352(3) 0.0398(3) 0.0270(2) 0.000 0.0136(2) 0.000
B1 0.0360(15) 0.0635(18) 0.0306(13) -0.0053(12) 0.0154(12) -0.0045(15)
C11 0.0359(15) 0.130(3) 0.0331(13) 0.0097(14) 0.0119(12) 0.0162(16)
C12 0.0345(15) 0.160(3) 0.0441(15) 0.0109(17) 0.0186(13) 0.0237(18)
C13 0.0418(15) 0.087(2) 0.0398(13) 0.0034(12) 0.0224(12) 0.0098(14)
C14 0.0573(19) 0.156(3) 0.0496(16) 0.0137(17) 0.0356(15) 0.0167(19)
C21 0.0562(19) 0.115(3) 0.0541(16) -0.0355(17) 0.0226(15) 0.0116(18)
C22 0.059(2) 0.097(2) 0.081(2) -0.0388(18) 0.0190(17) 0.0260(18)
C23 0.0466(16) 0.0624(17) 0.0602(16) -0.0186(13) 0.0152(13) 0.0113(14)
C24 0.074(2) 0.071(2) 0.082(2) -0.0056(16) 0.0097(17) 0.0342(17)
C31 0.0572(19) 0.123(3) 0.0367(14) 0.0186(15) 0.0154(14) -0.0257(18)
C32 0.077(2) 0.122(3) 0.0519(16) 0.0297(17) 0.0127(16) -0.046(2)
C33 0.078(2) 0.0687(19) 0.0475(15) 0.0080(13) 0.0127(14) -0.0313(17)
C34 0.144(3) 0.078(2) 0.068(2) -0.0080(16) 0.025(2) -0.062(2)
C41 0.0379(14) 0.0762(18) 0.0316(11) -0.0055(12) 0.0174(11) -0.0023(13)
C42 0.0518(16) 0.0802(19) 0.0374(13) -0.0052(13) 0.0176(12) -0.0017(15)
C43 0.0528(17) 0.086(2) 0.0394(13) -0.0155(14) 0.0158(12) -0.0025(15)
C44 0.0378(15) 0.099(2) 0.0324(12) -0.0095(14) 0.0144(11) 0.0074(15)
C45 0.0463(16) 0.089(2) 0.0354(13) 0.0029(13) 0.0173(12) 0.0048(15)
C46 0.0427(15) 0.0785(19) 0.0348(12) -0.0060(12) 0.0165(11) -0.0039(13)
C47 0.0446(16) 0.107(2) 0.0377(14) -0.0082(14) 0.0167(12) 0.0105(15)
C48 0.0541(17) 0.094(2) 0.0411(15) -0.0084(13) 0.0175(13) 0.0086(15)
C49 0.068(2) 0.079(2) 0.0336(13) -0.0059(12) 0.0140(14) 0.0060(16)
C50 0.083(3) 0.122(3) 0.0543(18) -0.0216(18) 0.0041(17) 0.020(2)
C51 0.121(4) 0.123(3) 0.061(2) -0.018(2) -0.023(2) 0.029(3)
C52 0.200(6) 0.122(3) 0.035(2) -0.009(2) 0.008(3) 0.005(4)
C53 0.209(6) 0.203(5) 0.060(3) -0.021(3) 0.067(3) 0.022(5)
C54 0.115(3) 0.177(4) 0.0518(19) -0.015(2) 0.035(2) 0.022(3)
N11 0.0371(11) 0.0582(12) 0.0295(9) 0.0042(8) 0.0164(9) 0.0070(10)
N12 0.0340(11) 0.0573(12) 0.0262(9) 0.0016(8) 0.0136(8) 0.0038(9)
N21 0.0392(12) 0.0536(12) 0.0381(10) -0.0077(9) 0.0126(9) 0.0063(10)
N22 0.0379(12) 0.0651(13) 0.0343(10) -0.0132(9) 0.0145(9) 0.0034(10)
N31 0.0629(14) 0.0560(13) 0.0314(10) -0.0021(8) 0.0181(10) -0.0183(11)
N32 0.0465(12) 0.0696(14) 0.0268(9) 0.0032(9) 0.0140(9) -0.0114(11)

loop_
_atom_type_symbol
_atom_type_description
_atom_type_scat_dispersion_real
_atom_type_scat_dispersion_imag
_atom_type_scat_source
C C 0.0033 0.0016 'International Tables Vol C Tables 4.2.6.8 and 6.1.1.4'
H H 0.0000 0.0000 'International Tables Vol C Tables 4.2.6.8 and 6.1.1.4'
B B 0.0013 0.0007 'International Tables Vol C Tables 4.2.6.8 and 6.1.1.4'
Fe Fe 0.3463 0.8444 'International Tables Vol C Tables 4.2.6.8 and 6.1.1.4'
N N 0.0061 0.0033 'International Tables Vol C Tables 4.2.6.8 and 6.1.1.4'

loop_
_geom_angle_atom_site_label_1
_geom_angle_atom_site_label_2
_geom_angle_atom_site_label_3
_geom_angle
_geom_angle_site_symmetry_1
_geom_angle_site_symmetry_3
N11 Fe1 N11 179.79(10) . 2_656
N11 Fe1 N21 94.33(7) . 2_656
N11 Fe1 N21 85.52(7) 2_656 2_656
N11 Fe1 N21 85.52(7) . .
N11 Fe1 N21 94.33(7) 2_656 .
N21 Fe1 N21 91.32(10) 2_656 .
N11 Fe1 N31 95.34(7) . 2_656
N11 Fe1 N31 84.81(7) 2_656 2_656
N21 Fe1 N31 87.81(7) 2_656 2_656
N21 Fe1 N31 178.81(7) . 2_656
N11 Fe1 N31 84.81(7) . .
N11 Fe1 N31 95.34(7) 2_656 .
N21 Fe1 N31 178.81(7) 2_656 .
N21 Fe1 N31 87.81(7) . .
N31 Fe1 N31 93.08(10) 2_656 .
N12 B1 N22 110.19(19) . .
N12 B1 N32 109.05(19) . .
N22 B1 N32 104.98(19) . .
N12 B1 C41 107.27(19) . .
N22 B1 C41 112.21(19) . .
N32 B1 C41 113.1(2) . .
N12 C11 C12 109.7(2) . .
N12 C11 H11 125.2 . .
C12 C11 H11 125.2 . .
C11 C12 C13 105.2(2) . .
C11 C12 H12 127.4 . .
C13 C12 H12 127.4 . .
N11 C13 C12 109.8(2) . .
N11 C13 C14 123.2(2) . .
C12 C13 C14 127.0(3) . .
C13 C14 H14A 109.5 . .
C13 C14 H14B 109.5 . .
H14A C14 H14B 109.5 . .
C13 C14 H14C 109.5 . .
H14A C14 H14C 109.5 . .
H14B C14 H14C 109.5 . .
N22 C21 C22 109.7(2) . .
N22 C21 H21 125.1 . .
C22 C21 H21 125.1 . .
C21 C22 C23 105.6(2) . .
C21 C22 H22 127.2 . .
C23 C22 H22 127.2 . .
N21 C23 C22 109.7(2) . .
N21 C23 C24 122.1(2) . .
C22 C23 C24 128.2(3) . .
C23 C24 H24A 109.5 . .
C23 C24 H24B 109.5 . .
H24A C24 H24B 109.5 . .
C23 C24 H24C 109.5 . .
H24A C24 H24C 109.5 . .
H24B C24 H24C 109.5 . .
N32 C31 C32 109.6(2) . .
N32 C31 H31 125.2 . .
C32 C31 H31 125.2 . .
C31 C32 C33 105.2(2) . .
C31 C32 H32 127.4 . .
C33 C32 H32 127.4 . .
N31 C33 C32 110.5(2) . .
N31 C33 C34 121.9(2) . .
C32 C33 C34 127.7(3) . .
C33 C34 H34A 109.5 . .
C33 C34 H34B 109.5 . .
H34A C34 H34B 109.5 . .
C33 C34 H34C 109.5 . .
H34A C34 H34C 109.5 . .
H34B C34 H34C 109.5 . .
C46 C41 C42 115.4(2) . .
C46 C41 B1 123.5(2) . .
C42 C41 B1 120.8(2) . .
C43 C42 C41 122.8(3) . .
C43 C42 H42 118.6 . .
C41 C42 H42 118.6 . .
C44 C43 C42 120.3(3) . .
C44 C43 H43 119.9 . .
C42 C43 H43 119.9 . .
C43 C44 C45 118.2(2) . .
C43 C44 C47 120.9(3) . .
C45 C44 C47 120.9(3) . .
C44 C45 C46 120.4(2) . .
C44 C45 H45 119.8 . .
C46 C45 H45 119.8 . .
C41 C46 C45 122.6(2) . .
C41 C46 H46 118.7 . .
C45 C46 H46 118.7 . .
C48 C47 C44 179.2(3) . .
C47 C48 C49 179.1(3) . .
C54 C49 C50 118.5(3) . .
C54 C49 C48 120.5(3) . .
C50 C49 C48 121.0(3) . .
C51 C50 C49 120.9(4) . .
C51 C50 H50 119.5 . .
C49 C50 H50 119.5 . .
C52 C51 C50 120.2(4) . .
C52 C51 H51 119.9 . .
C50 C51 H51 119.9 . .
C51 C52 C53 120.4(4) . .
C51 C52 H52 119.8 . .
C53 C52 H52 119.8 . .
C52 C53 C54 119.7(5) . .
C52 C53 H53 120.1 . .
C54 C53 H53 120.1 . .
C49 C54 C53 120.3(4) . .
C49 C54 H54 119.9 . .
C53 C54 H54 119.9 . .
C13 N11 N12 107.05(18) . .
C13 N11 Fe1 136.50(15) . .
N12 N11 Fe1 115.75(14) . .
C11 N12 N11 108.29(19) . .
C11 N12 B1 128.14(19) . .
N11 N12 B1 123.54(17) . .
C23 N21 N22 106.99(18) . .
C23 N21 Fe1 133.77(15) . .
N22 N21 Fe1 118.32(14) . .
C21 N22 N21 108.0(2) . .
C21 N22 B1 131.2(2) . .
N21 N22 B1 119.89(17) . .
C33 N31 N32 106.26(19) . .
C33 N31 Fe1 131.63(16) . .
N32 N31 Fe1 115.68(14) . .
C31 N32 N31 108.4(2) . .
C31 N32 B1 131.5(2) . .
N31 N32 B1 119.75(18) . .

loop_
_geom_bond_atom_site_label_1
_geom_bond_atom_site_label_2
_geom_bond_distance
_geom_bond_site_symmetry_2
Fe1 N11 2.1316(18) .
Fe1 N11 2.1316(18) 2_656
Fe1 N21 2.1701(18) 2_656
Fe1 N21 2.1701(18) .
Fe1 N31 2.2151(19) 2_656
Fe1 N31 2.2151(19) .
B1 N12 1.554(3) .
B1 N22 1.555(3) .
B1 N32 1.556(3) .
B1 C41 1.625(3) .
C11 N12 1.330(3) .
C11 C12 1.358(4) .
C11 H11 0.9300 .
C12 C13 1.381(3) .
C12 H12 0.9300 .
C13 N11 1.329(3) .
C13 C14 1.495(3) .
C14 H14A 0.9600 .
C14 H14B 0.9600 .
C14 H14C 0.9600 .
C21 N22 1.342(3) .
C21 C22 1.349(4) .
C21 H21 0.9300 .
C22 C23 1.384(3) .
C22 H22 0.9300 .
C23 N21 1.333(3) .
C23 C24 1.499(3) .
C24 H24A 0.9600 .
C24 H24B 0.9600 .
C24 H24C 0.9600 .
C31 N32 1.336(3) .
C31 C32 1.356(4) .
C31 H31 0.9300 .
C32 C33 1.379(4) .
C32 H32 0.9300 .
C33 N31 1.333(3) .
C33 C34 1.501(3) .
C34 H34A 0.9600 .
C34 H34B 0.9600 .
C34 H34C 0.9600 .
C41 C46 1.387(3) .
C41 C42 1.392(3) .
C42 C43 1.384(3) .
C42 H42 0.9300 .
C43 C44 1.382(4) .
C43 H43 0.9300 .
C44 C45 1.385(3) .
C44 C47 1.447(3) .
C45 C46 1.387(3) .
C45 H45 0.9300 .
C46 H46 0.9300 .
C47 C48 1.181(3) .
C48 C49 1.439(3) .
C49 C54 1.364(4) .
C49 C50 1.373(4) .
C50 C51 1.372(4) .
C50 H50 0.9300 .
C51 C52 1.340(7) .
C51 H51 0.9300 .
C52 C53 1.360(7) .
C52 H52 0.9300 .
C53 C54 1.390(4) .
C53 H53 0.9300 .
C54 H54 0.9300 .
N11 N12 1.369(2) .
N21 N22 1.374(2) .
N31 N32 1.377(2) .

loop_
_geom_torsion_atom_site_label_1
_geom_torsion_atom_site_label_2
_geom_torsion_atom_site_label_3
_geom_torsion_atom_site_label_4
_geom_torsion
_geom_torsion_site_symmetry_1
_geom_torsion_publ_flag
N12 C11 C12 C13 -0.3(4) . ?
C11 C12 C13 N11 0.6(4) . ?
C11 C12 C13 C14 -177.4(3) . ?
N22 C21 C22 C23 -0.9(4) . ?
C21 C22 C23 N21 -0.1(4) . ?
C21 C22 C23 C24 179.4(3) . ?
N32 C31 C32 C33 1.7(4) . ?
C31 C32 C33 N31 -0.6(4) . ?
C31 C32 C33 C34 179.6(4) . ?
N12 B1 C41 C46 92.5(3) . ?
N22 B1 C41 C46 -146.3(2) . ?
N32 B1 C41 C46 -27.8(3) . ?
N12 B1 C41 C42 -81.8(3) . ?
N22 B1 C41 C42 39.4(3) . ?
N32 B1 C41 C42 157.9(2) . ?
C46 C41 C42 C43 5.0(4) . ?
B1 C41 C42 C43 179.7(2) . ?
C41 C42 C43 C44 -0.4(4) . ?
C42 C43 C44 C45 -4.0(4) . ?
C42 C43 C44 C47 175.9(2) . ?
C43 C44 C45 C46 3.6(4) . ?
C47 C44 C45 C46 -176.2(2) . ?
C42 C41 C46 C45 -5.4(4) . ?
B1 C41 C46 C45 -179.9(2) . ?
C44 C45 C46 C41 1.2(4) . ?
C54 C49 C50 C51 -1.1(5) . ?
C48 C49 C50 C51 -178.7(3) . ?
C49 C50 C51 C52 0.3(7) . ?
C50 C51 C52 C53 0.9(8) . ?
C51 C52 C53 C54 -1.2(8) . ?
C50 C49 C54 C53 0.8(6) . ?
C48 C49 C54 C53 178.4(4) . ?
C52 C53 C54 C49 0.4(8) . ?
C12 C13 N11 N12 -0.7(3) . ?
C14 C13 N11 N12 177.5(2) . ?
C12 C13 N11 Fe1 168.9(2) . ?
C14 C13 N11 Fe1 -13.0(4) . ?
N21 Fe1 N11 C13 51.2(2) 2_656 ?
N21 Fe1 N11 C13 142.2(2) . ?
N31 Fe1 N11 C13 -37.0(2) 2_656 ?
N31 Fe1 N11 C13 -129.6(2) . ?
N21 Fe1 N11 N12 -139.92(14) 2_656 ?
N21 Fe1 N11 N12 -48.94(14) . ?
N31 Fe1 N11 N12 131.88(14) 2_656 ?
N31 Fe1 N11 N12 39.26(14) . ?
C12 C11 N12 N11 -0.1(3) . ?
C12 C11 N12 B1 178.0(3) . ?
C13 N11 N12 C11 0.5(3) . ?
Fe1 N11 N12 C11 -171.56(17) . y
C13 N11 N12 B1 -177.7(2) . ?
Fe1 N11 N12 B1 10.3(3) . ?
N22 B1 N12 C11 -127.5(3) . ?
N32 B1 N12 C11 117.8(3) . ?
C41 B1 N12 C11 -5.1(3) . ?
N22 B1 N12 N11 50.3(3) . ?
N32 B1 N12 N11 -64.5(3) . ?
C41 B1 N12 N11 172.68(18) . ?
C22 C23 N21 N22 1.1(3) . ?
C24 C23 N21 N22 -178.5(3) . ?
C22 C23 N21 Fe1 -167.3(2) . ?
C24 C23 N21 Fe1 13.1(4) . ?
N11 Fe1 N21 C23 -147.4(3) . ?
N11 Fe1 N21 C23 32.4(3) 2_656 ?
N21 Fe1 N21 C23 -53.2(2) 2_656 ?
N31 Fe1 N21 C23 127.6(3) . ?
N11 Fe1 N21 N22 45.18(16) . ?
N11 Fe1 N21 N22 -134.97(16) 2_656 ?
N21 Fe1 N21 N22 139.42(19) 2_656 ?
N31 Fe1 N21 N22 -39.78(16) . ?
C22 C21 N22 N21 1.6(3) . ?
C22 C21 N22 B1 169.9(3) . ?
C23 N21 N22 C21 -1.7(3) . ?
Fe1 N21 N22 C21 168.83(19) . y
C23 N21 N22 B1 -171.5(2) . ?
Fe1 N21 N22 B1 -1.0(3) . ?
N12 B1 N22 C21 138.3(3) . ?
N32 B1 N22 C21 -104.4(3) . ?
C41 B1 N22 C21 18.8(4) . ?
N12 B1 N22 N21 -54.6(3) . ?
N32 B1 N22 N21 62.7(3) . ?
C41 B1 N22 N21 -174.0(2) . ?
C32 C33 N31 N32 -0.6(3) . ?
C34 C33 N31 N32 179.2(3) . ?
C32 C33 N31 Fe1 149.1(2) . ?
C34 C33 N31 Fe1 -31.2(5) . ?
N11 Fe1 N31 C33 156.5(3) . ?
N11 Fe1 N31 C33 -23.7(3) 2_656 ?
N21 Fe1 N31 C33 -117.8(3) . ?
N31 Fe1 N31 C33 61.4(3) 2_656 ?
N11 Fe1 N31 N32 -56.04(17) . ?
N11 Fe1 N31 N32 123.81(17) 2_656 ?
N21 Fe1 N31 N32 29.66(17) . ?
N31 Fe1 N31 N32 -151.1(2) 2_656 ?
C32 C31 N32 N31 -2.1(4) . ?
C32 C31 N32 B1 -175.0(3) . ?
C33 N31 N32 C31 1.7(3) . ?
Fe1 N31 N32 C31 -153.58(19) . y
C33 N31 N32 B1 175.6(2) . ?
Fe1 N31 N32 B1 20.3(3) . ?
N12 B1 N32 C31 -144.9(3) . ?
N22 B1 N32 C31 97.1(3) . ?
C41 B1 N32 C31 -25.6(4) . ?
N12 B1 N32 N31 42.9(3) . ?
N22 B1 N32 N31 -75.2(3) . ?
C41 B1 N32 N31 162.1(2) . ?
